data_7158804
loop_
_publ_author_name
'Sun, Jian-Ting'
'Li, Xin'
'Yang, Tian-Yu'
'Lv, Min'
'Chen, Ling-Yan'
'Wei, Bang-Guo'

_publ_section_title
;
 In(OTf)3-catalyzed N-\a phosphonylation of N,O-acetals with triethyl
 phosphite
;
_journal_name_full 'Organic &amp; Biomolecular Chemistry'
_journal_paper_doi 10.1039/D2OB01196D
_journal_year 2022
_chemical_absolute_configuration unk
_chemical_formula_sum 'C15 H24 N O4 P'
_chemical_formula_weight 313.32
_space_group_crystal_system monoclinic
_space_group_IT_number 4
_space_group_name_Hall 'P 2yb'
_space_group_name_H-M_alt 'P 1 21 1'
_atom_sites_solution_hydrogens geom
_audit_creation_method SHELXL-2013
_audit_update_record
;
2022-05-29 deposited with the CCDC.	2022-07-22 downloaded from the CCDC.
;
_cell_angle_alpha 90
_cell_angle_beta 98.1630(10)
_cell_angle_gamma 90
_cell_formula_units_Z 4
_cell_length_a 10.2351(3)
_cell_length_b 8.1643(2)
_cell_length_c 20.5765(5)
_cell_measurement_reflns_used 9610
_cell_measurement_temperature 213(2)
_cell_measurement_theta_max 54.930
_cell_measurement_theta_min 4.738
_cell_volume 1702.00(8)
_computing_cell_refinement 'Bruker SAINT'
_computing_data_collection 'Bruker APEX2'
_computing_data_reduction 'Bruker SAINT'
_computing_molecular_graphics 'Bruker SHELXTL'
_computing_publication_material 'Bruker SHELXTL'
_computing_structure_refinement 'SHELXL-2013 (Sheldrick, 2013)'
_computing_structure_solution 'SHELXS-97 (Sheldrick 2008)'
_diffrn_ambient_temperature 213(2)
_diffrn_measured_fraction_theta_full 0.992
_diffrn_measured_fraction_theta_max 0.993
_diffrn_measurement_device_type 'Bruker APEX-II CCD'
_diffrn_measurement_method '\f and \w scans'
_diffrn_radiation_type MoK\a
_diffrn_radiation_wavelength 0.71073
_diffrn_reflns_av_R_equivalents 0.0384
_diffrn_reflns_av_unetI/netI 0.0331
_diffrn_reflns_Laue_measured_fraction_full 0.992
_diffrn_reflns_Laue_measured_fraction_max 0.993
_diffrn_reflns_limit_h_max 12
_diffrn_reflns_limit_h_min -12
_diffrn_reflns_limit_k_max 10
_diffrn_reflns_limit_k_min -10
_diffrn_reflns_limit_l_max 25
_diffrn_reflns_limit_l_min -25
_diffrn_reflns_number 26255
_diffrn_reflns_point_group_measured_fraction_full 0.994
_diffrn_reflns_point_group_measured_fraction_max 0.994
_diffrn_reflns_theta_full 25.242
_diffrn_reflns_theta_max 25.999
_diffrn_reflns_theta_min 2.627
_exptl_absorpt_coefficient_mu 0.176
_exptl_absorpt_correction_T_max 0.7456
_exptl_absorpt_correction_T_min 0.6920
_exptl_absorpt_correction_type multi-scan
_exptl_absorpt_process_details sadabs
_exptl_crystal_colour colorless
_exptl_crystal_density_diffrn 1.223
_exptl_crystal_description prismatic
_exptl_crystal_F_000 672
_exptl_crystal_size_max 0.200
_exptl_crystal_size_mid 0.140
_exptl_crystal_size_min 0.110
_refine_diff_density_max 0.579
_refine_diff_density_min -0.310
_refine_diff_density_rms 0.047
_refine_ls_abs_structure_details
; 
 Flack x determined using 2587 quotients [(I+)-(I-)]/[(I+)+(I-)] 
 (Parsons and Flack (2004), Acta Cryst. A60, s61). 
;
_refine_ls_abs_structure_Flack 0.20(3)
_refine_ls_extinction_method none
_refine_ls_goodness_of_fit_ref 1.049
_refine_ls_hydrogen_treatment constr
_refine_ls_matrix_type full
_refine_ls_number_parameters 425
_refine_ls_number_reflns 6651
_refine_ls_number_restraints 83
_refine_ls_restrained_S_all 1.070
_refine_ls_R_factor_all 0.0588
_refine_ls_R_factor_gt 0.0536
_refine_ls_shift/su_max 0.001
_refine_ls_shift/su_mean 0.000
_refine_ls_structure_factor_coef Fsqd
_refine_ls_weighting_details 'w=1/[\s^2^(Fo^2^)+(0.0887P)^2^+0.5003P] where P=(Fo^2^+2Fc^2^)/3'
_refine_ls_weighting_scheme calc
_refine_ls_wR_factor_gt 0.1411
_refine_ls_wR_factor_ref 0.1477
_reflns_Friedel_coverage 0.863
_reflns_Friedel_fraction_full 0.995
_reflns_Friedel_fraction_max 0.995
_reflns_number_gt 6114
_reflns_number_total 6651
_reflns_threshold_expression 'I > 2\s(I)'
_cod_data_source_file d2ob01196d2.cif
_cod_data_source_block mo_dd21111_0m
_cod_original_sg_symbol_H-M 'P 21'
_cod_database_code 7158804
_shelx_space_group_comment
; 
The symmetry employed for this shelxl refinement is uniquely defined 
by the following loop, which should always be used as a source of 
symmetry information in preference to the above space-group names. 
They are only intended as comments. 
;
_shelx_estimated_absorpt_t_min 0.966
_shelx_estimated_absorpt_t_max 0.981
_shelxl_version_number 2013-4

loop_
_space_group_symop_operation_xyz
'x, y, z'
'-x, y+1/2, -z'

loop_
_atom_site_label
_atom_site_type_symbol
_atom_site_fract_x
_atom_site_fract_y
_atom_site_fract_z
_atom_site_U_iso_or_equiv
_atom_site_adp_type
_atom_site_occupancy
_atom_site_site_symmetry_order
_atom_site_calc_flag
_atom_site_refinement_flags_posn
_atom_site_refinement_flags_adp
_atom_site_refinement_flags_occupancy
_atom_site_disorder_assembly
_atom_site_disorder_group
P1 P 0.28720(10) 0.58597(14) 0.78241(5) 0.0437(3) Uani 1 1 d . . . . .
O1 O 0.0982(3) 0.5378(5) 0.60119(16) 0.0716(11) Uani 1 1 d . . . . .
O2 O 0.4165(3) 0.5300(4) 0.81450(13) 0.0545(8) Uani 1 1 d . . . . .
O3 O 0.2210(3) 0.7265(4) 0.81738(14) 0.0543(8) Uani 1 1 d . . . . .
O4 O 0.1784(3) 0.4450(4) 0.77756(18) 0.0626(9) Uani 1 1 d D . . . .
N1 N 0.3062(3) 0.5429(4) 0.65504(14) 0.0406(8) Uani 1 1 d . . . . .
H1 H 0.3848 0.5002 0.6591 0.049 Uiso 1 1 calc R U . . .
C1 C 0.1581(4) 0.2844(7) 0.5181(2) 0.0591(12) Uani 1 1 d . . . . .
H1A H 0.0695 0.2941 0.5249 0.071 Uiso 1 1 calc R U . . .
C2 C 0.1902(5) 0.1823(7) 0.4697(2) 0.0660(14) Uani 1 1 d . . . . .
H2A H 0.1241 0.1205 0.4444 0.079 Uiso 1 1 calc R U . . .
C3 C 0.3186(5) 0.1709(7) 0.4583(2) 0.0629(13) Uani 1 1 d . . . . .
H3 H 0.3404 0.1033 0.4244 0.075 Uiso 1 1 calc R U . . .
C4 C 0.4152(4) 0.2580(7) 0.4964(2) 0.0619(14) Uani 1 1 d . . . . .
H4 H 0.5033 0.2494 0.4887 0.074 Uiso 1 1 calc R U . . .
C5 C 0.3838(4) 0.3586(6) 0.54591(18) 0.0475(10) Uani 1 1 d . . . . .
H5 H 0.4507 0.4174 0.5721 0.057 Uiso 1 1 calc R U . . .
C6 C 0.2540(4) 0.3728(5) 0.55699(17) 0.0420(9) Uani 1 1 d . . . . .
C7 C 0.2114(4) 0.4909(6) 0.60643(19) 0.0465(10) Uani 1 1 d . . . . .
C8 C 0.2760(4) 0.6705(5) 0.70037(18) 0.0422(9) Uani 1 1 d . . . . .
H8 H 0.1819 0.6984 0.6871 0.051 Uiso 1 1 calc R U . . .
C9 C 0.3525(5) 0.8287(6) 0.6946(2) 0.0574(11) Uani 1 1 d . . . . .
H9 H 0.3337 0.9026 0.7302 0.069 Uiso 1 1 calc R U . . .
C10 C 0.3011(8) 0.9114(9) 0.6293(3) 0.098(2) Uani 1 1 d . . . . .
H10A H 0.3213 0.8436 0.5934 0.146 Uiso 1 1 calc R U . . .
H10B H 0.3430 1.0175 0.6273 0.146 Uiso 1 1 calc R U . . .
H10C H 0.2063 0.9257 0.6259 0.146 Uiso 1 1 calc R U . . .
C11 C 0.5017(5) 0.8035(7) 0.7022(3) 0.0715(15) Uani 1 1 d . . . . .
H11A H 0.5327 0.7623 0.7459 0.107 Uiso 1 1 calc R U . . .
H11B H 0.5445 0.9071 0.6958 0.107 Uiso 1 1 calc R U . . .
H11C H 0.5227 0.7251 0.6698 0.107 Uiso 1 1 calc R U . . .
C12 C 0.1978(7) 0.7093(8) 0.8850(2) 0.0775(16) Uani 1 1 d D . . . .
H12A H 0.1305 0.6251 0.8876 0.093 Uiso 1 1 calc R U . . .
H12B H 0.2794 0.6733 0.9121 0.093 Uiso 1 1 calc R U . . .
C13 C 0.1557(9) 0.8580(11) 0.9100(3) 0.115(3) Uani 1 1 d D . . . .
H13A H 0.0748 0.8936 0.8834 0.172 Uiso 1 1 calc R U . . .
H13B H 0.2234 0.9407 0.9088 0.172 Uiso 1 1 calc R U . . .
H13C H 0.1400 0.8422 0.9550 0.172 Uiso 1 1 calc R U . . .
C14 C 0.2178(8) 0.2719(10) 0.7690(5) 0.070(2) Uani 0.7 1 d D U P A 1
H14A H 0.2518 0.2586 0.7272 0.084 Uiso 0.7 1 calc R U P A 1
H14B H 0.2871 0.2399 0.8046 0.084 Uiso 0.7 1 calc R U P A 1
C15 C 0.1016(11) 0.1703(13) 0.7701(6) 0.077(2) Uani 0.6 1 d D U P A 1
H15A H 0.0720 0.1791 0.8127 0.116 Uiso 0.6 1 calc R U P A 1
H15B H 0.1233 0.0572 0.7621 0.116 Uiso 0.6 1 calc R U P A 1
H15C H 0.0319 0.2069 0.7363 0.116 Uiso 0.6 1 calc R U P A 1
C14' C 0.185(2) 0.285(2) 0.7931(11) 0.078(3) Uani 0.3 1 d D U P A 2
H14C H 0.1398 0.2654 0.8311 0.093 Uiso 0.3 1 calc R U P A 2
H14D H 0.2779 0.2530 0.8047 0.093 Uiso 0.3 1 calc R U P A 2
C15' C 0.1216(18) 0.185(2) 0.7350(9) 0.083(3) Uani 0.4 1 d D U P A 2
H15D H 0.0266 0.1987 0.7299 0.124 Uiso 0.4 1 calc R U P A 2
H15E H 0.1431 0.0699 0.7427 0.124 Uiso 0.4 1 calc R U P A 2
H15F H 0.1544 0.2209 0.6954 0.124 Uiso 0.4 1 calc R U P A 2
P2 P 0.68382(10) 0.34859(15) 0.71786(5) 0.0486(3) Uani 1 1 d . . . . .
O5 O 0.9085(3) 0.4678(5) 0.89339(15) 0.0597(9) Uani 1 1 d . . . . .
O6 O 0.5424(3) 0.3457(5) 0.69274(14) 0.0611(9) Uani 1 1 d . . . . .
O7 O 0.7390(3) 0.5215(5) 0.70510(15) 0.0611(9) Uani 1 1 d . . . . .
O8 O 0.7686(3) 0.2185(5) 0.68583(15) 0.0657(10) Uani 1 1 d D . . . .
N2 N 0.6984(3) 0.4334(4) 0.84530(14) 0.0367(7) Uani 1 1 d . . . . .
H2 H 0.6173 0.4684 0.8410 0.044 Uiso 1 1 calc R U . . .
C16 C 0.6130(4) 0.6448(6) 0.9445(2) 0.0549(11) Uani 1 1 d . . . . .
H16 H 0.5467 0.5962 0.9144 0.066 Uiso 1 1 calc R U . . .
C17 C 0.5792(5) 0.7447(8) 0.9939(3) 0.0736(17) Uani 1 1 d . . . . .
H17 H 0.4898 0.7626 0.9973 0.088 Uiso 1 1 calc R U . . .
C18 C 0.6755(5) 0.8182(7) 1.0380(2) 0.0669(14) Uani 1 1 d . . . . .
H18 H 0.6516 0.8860 1.0713 0.080 Uiso 1 1 calc R U . . .
C19 C 0.8055(5) 0.7922(6) 1.0332(2) 0.0583(12) Uani 1 1 d . . . . .
H19 H 0.8712 0.8428 1.0631 0.070 Uiso 1 1 calc R U . . .
C20 C 0.8412(4) 0.6918(6) 0.9844(2) 0.0474(9) Uani 1 1 d . . . . .
H20 H 0.9310 0.6742 0.9815 0.057 Uiso 1 1 calc R U . . .
C21 C 0.7445(4) 0.6164(5) 0.93966(17) 0.0384(8) Uani 1 1 d . . . . .
C22 C 0.7904(4) 0.5015(5) 0.89059(18) 0.0401(8) Uani 1 1 d . . . . .
C23 C 0.7341(4) 0.3012(5) 0.80349(17) 0.0384(8) Uani 1 1 d . . . . .
H23 H 0.8318 0.2993 0.8096 0.046 Uiso 1 1 calc R U . . .
C24 C 0.6918(5) 0.1304(6) 0.8243(2) 0.0576(11) Uani 1 1 d . . . . .
H24 H 0.7130 0.0509 0.7910 0.069 Uiso 1 1 calc R U . . .
C25 C 0.5452(5) 0.1172(7) 0.8280(3) 0.0711(14) Uani 1 1 d . . . . .
H25A H 0.5231 0.1862 0.8633 0.107 Uiso 1 1 calc R U . . .
H25B H 0.5231 0.0043 0.8364 0.107 Uiso 1 1 calc R U . . .
H25C H 0.4955 0.1526 0.7867 0.107 Uiso 1 1 calc R U . . .
C26 C 0.7729(7) 0.0836(8) 0.8901(3) 0.0843(17) Uani 1 1 d . . . . .
H26A H 0.8662 0.0924 0.8868 0.126 Uiso 1 1 calc R U . . .
H26B H 0.7526 -0.0282 0.9011 0.126 Uiso 1 1 calc R U . . .
H26C H 0.7513 0.1569 0.9241 0.126 Uiso 1 1 calc R U . . .
C27 C 0.8741(5) 0.5674(8) 0.7214(3) 0.0664(13) Uani 1 1 d D . . . .
H27A H 0.9232 0.5368 0.6857 0.080 Uiso 1 1 calc R U . . .
H27B H 0.9133 0.5102 0.7613 0.080 Uiso 1 1 calc R U . . .
C28 C 0.8819(7) 0.7473(10) 0.7321(5) 0.110(3) Uani 1 1 d D . . . .
H28A H 0.8336 0.8028 0.6945 0.165 Uiso 1 1 calc R U . . .
H28B H 0.9736 0.7815 0.7376 0.165 Uiso 1 1 calc R U . . .
H28C H 0.8436 0.7750 0.7712 0.165 Uiso 1 1 calc R U . . .
C29 C 0.7339(8) 0.1566(12) 0.6190(3) 0.0684(19) Uani 0.7 1 d D U P B 1
H29A H 0.7282 0.0368 0.6196 0.082 Uiso 0.7 1 calc R U P B 1
H29B H 0.6479 0.2001 0.5997 0.082 Uiso 0.7 1 calc R U P B 1
C30 C 0.8322(16) 0.206(2) 0.5812(7) 0.091(3) Uani 0.5 1 d D U P B 1
H30A H 0.8189 0.3204 0.5690 0.136 Uiso 0.5 1 calc R U P B 1
H30B H 0.8262 0.1396 0.5419 0.136 Uiso 0.5 1 calc R U P B 1
H30C H 0.9186 0.1926 0.6068 0.136 Uiso 0.5 1 calc R U P B 1
C29' C 0.780(2) 0.251(3) 0.6132(8) 0.076(3) Uani 0.3 1 d D U P B 2
H29C H 0.6925 0.2533 0.5867 0.091 Uiso 0.3 1 calc R U P B 2
H29D H 0.8246 0.3550 0.6080 0.091 Uiso 0.3 1 calc R U P B 2
C30' C 0.8570(16) 0.1149(19) 0.5939(7) 0.086(3) Uani 0.5 1 d D U P B 2
H30D H 0.9492 0.1463 0.5982 0.129 Uiso 0.5 1 calc R U P B 2
H30E H 0.8260 0.0859 0.5486 0.129 Uiso 0.5 1 calc R U P B 2
H30F H 0.8475 0.0215 0.6220 0.129 Uiso 0.5 1 calc R U P B 2

loop_
_atom_site_aniso_label
_atom_site_aniso_U_11
_atom_site_aniso_U_22
_atom_site_aniso_U_33
_atom_site_aniso_U_23
_atom_site_aniso_U_13
_atom_site_aniso_U_12
P1 0.0396(5) 0.0574(6) 0.0326(5) -0.0066(4) 0.0002(4) 0.0142(5)
O1 0.0368(16) 0.114(3) 0.0588(18) -0.028(2) -0.0103(13) 0.0243(18)
O2 0.0441(15) 0.075(2) 0.0412(14) -0.0021(14) -0.0062(12) 0.0161(15)
O3 0.0576(18) 0.0667(19) 0.0397(15) -0.0104(14) 0.0109(13) 0.0182(15)
O4 0.0492(18) 0.066(2) 0.072(2) -0.0034(18) 0.0093(16) 0.0063(16)
N1 0.0328(15) 0.054(2) 0.0336(15) -0.0080(14) -0.0007(12) 0.0109(13)
C1 0.035(2) 0.091(4) 0.050(2) -0.014(2) 0.0006(17) -0.008(2)
C2 0.051(3) 0.085(4) 0.057(3) -0.026(3) -0.007(2) -0.015(3)
C3 0.064(3) 0.082(3) 0.041(2) -0.026(2) 0.002(2) 0.001(3)
C4 0.042(2) 0.100(4) 0.044(2) -0.022(2) 0.0056(18) -0.002(2)
C5 0.0355(18) 0.071(3) 0.0347(18) -0.012(2) 0.0004(14) -0.0065(19)
C6 0.0362(18) 0.059(2) 0.0295(16) -0.0026(17) -0.0002(13) 0.0016(17)
C7 0.0351(19) 0.067(3) 0.0357(18) -0.0036(19) -0.0019(15) 0.0095(19)
C8 0.0351(18) 0.054(2) 0.0365(18) -0.0049(17) -0.0001(14) 0.0139(17)
C9 0.064(3) 0.047(2) 0.063(3) -0.008(2) 0.018(2) 0.009(2)
C10 0.128(6) 0.078(4) 0.092(4) 0.036(4) 0.039(4) 0.027(4)
C11 0.062(3) 0.061(3) 0.096(4) -0.018(3) 0.027(3) -0.007(2)
C12 0.097(4) 0.090(4) 0.047(3) -0.009(3) 0.017(3) 0.022(4)
C13 0.152(7) 0.126(6) 0.075(4) -0.027(5) 0.045(4) 0.033(6)
C14 0.056(4) 0.061(4) 0.098(6) 0.002(4) 0.027(4) 0.005(3)
C15 0.074(5) 0.060(4) 0.100(7) -0.003(5) 0.020(5) 0.006(4)
C14' 0.067(6) 0.069(5) 0.099(7) 0.006(6) 0.020(5) 0.002(5)
C15' 0.077(6) 0.069(6) 0.103(8) -0.003(7) 0.016(6) 0.004(5)
P2 0.0448(5) 0.0693(7) 0.0294(5) -0.0050(5) -0.0022(4) 0.0254(5)
O5 0.0321(14) 0.088(2) 0.0563(17) -0.0159(17) -0.0033(12) 0.0104(15)
O6 0.0469(16) 0.088(2) 0.0440(15) -0.0152(17) -0.0105(12) 0.0255(17)
O7 0.0518(17) 0.083(2) 0.0477(16) 0.0187(16) 0.0047(14) 0.0203(17)
O8 0.0599(19) 0.097(3) 0.0382(15) -0.0151(17) -0.0002(13) 0.0407(19)
N2 0.0314(15) 0.0449(17) 0.0323(14) -0.0018(13) -0.0007(11) 0.0087(13)
C16 0.042(2) 0.075(3) 0.047(2) -0.025(2) 0.0031(17) -0.007(2)
C17 0.050(3) 0.112(5) 0.060(3) -0.041(3) 0.010(2) -0.001(3)
C18 0.067(3) 0.081(4) 0.051(2) -0.034(3) 0.004(2) -0.004(3)
C19 0.061(3) 0.064(3) 0.046(2) -0.020(2) -0.005(2) -0.007(2)
C20 0.042(2) 0.054(2) 0.044(2) -0.0026(19) -0.0033(16) -0.0046(18)
C21 0.0394(18) 0.045(2) 0.0288(16) -0.0004(15) -0.0006(13) -0.0032(16)
C22 0.0362(19) 0.051(2) 0.0317(16) 0.0008(16) -0.0007(14) 0.0029(17)
C23 0.0374(18) 0.045(2) 0.0311(17) 0.0004(15) 0.0007(14) 0.0140(16)
C24 0.069(3) 0.048(2) 0.057(3) -0.008(2) 0.011(2) 0.010(2)
C25 0.070(3) 0.062(3) 0.084(4) -0.011(3) 0.017(3) -0.011(3)
C26 0.100(4) 0.069(3) 0.081(4) 0.033(3) 0.003(3) 0.016(3)
C27 0.054(3) 0.087(4) 0.061(3) 0.015(3) 0.014(2) 0.019(3)
C28 0.076(4) 0.096(5) 0.151(8) -0.002(5) -0.010(4) 0.016(4)
C29 0.087(5) 0.075(5) 0.043(3) -0.027(4) 0.007(3) 0.021(4)
C30 0.120(7) 0.094(7) 0.060(5) -0.018(6) 0.022(5) 0.009(6)
C29' 0.097(6) 0.082(7) 0.048(5) -0.024(5) 0.013(5) 0.027(6)
C30' 0.113(6) 0.091(7) 0.057(5) -0.023(5) 0.019(5) 0.026(6)

loop_
_atom_type_symbol
_atom_type_description
_atom_type_scat_dispersion_real
_atom_type_scat_dispersion_imag
_atom_type_scat_source
C C 0.0033 0.0016 'International Tables Vol C Tables 4.2.6.8 and 6.1.1.4'
H H 0.0000 0.0000 'International Tables Vol C Tables 4.2.6.8 and 6.1.1.4'
N N 0.0061 0.0033 'International Tables Vol C Tables 4.2.6.8 and 6.1.1.4'
O O 0.0106 0.0060 'International Tables Vol C Tables 4.2.6.8 and 6.1.1.4'
P P 0.1023 0.0942 'International Tables Vol C Tables 4.2.6.8 and 6.1.1.4'

loop_
_geom_angle_atom_site_label_1
_geom_angle_atom_site_label_2
_geom_angle_atom_site_label_3
_geom_angle
_geom_angle_site_symmetry_1
_geom_angle_site_symmetry_3
_geom_angle_publ_flag
O2 P1 O3 116.45(18) . . ?
O2 P1 O4 112.4(2) . . ?
O3 P1 O4 102.38(18) . . ?
O2 P1 C8 118.16(18) . . ?
O3 P1 C8 100.11(17) . . ?
O4 P1 C8 105.38(19) . . ?
C12 O3 P1 120.8(3) . . ?
C14' O4 P1 132.3(11) . . ?
C14 O4 P1 119.6(4) . . ?
C7 N1 C8 119.9(3) . . ?
C7 N1 H1 120.0 . . ?
C8 N1 H1 120.0 . . ?
C2 C1 C6 121.0(4) . . ?
C2 C1 H1A 119.5 . . ?
C6 C1 H1A 119.5 . . ?
C3 C2 C1 119.9(4) . . ?
C3 C2 H2A 120.0 . . ?
C1 C2 H2A 120.0 . . ?
C4 C3 C2 119.9(4) . . ?
C4 C3 H3 120.1 . . ?
C2 C3 H3 120.1 . . ?
C3 C4 C5 120.4(4) . . ?
C3 C4 H4 119.8 . . ?
C5 C4 H4 119.8 . . ?
C4 C5 C6 120.0(4) . . ?
C4 C5 H5 120.0 . . ?
C6 C5 H5 120.0 . . ?
C1 C6 C5 118.8(4) . . ?
C1 C6 C7 118.4(4) . . ?
C5 C6 C7 122.7(4) . . ?
O1 C7 N1 122.8(4) . . ?
O1 C7 C6 120.4(4) . . ?
N1 C7 C6 116.8(3) . . ?
N1 C8 C9 113.4(3) . . ?
N1 C8 P1 109.4(3) . . ?
C9 C8 P1 115.5(3) . . ?
N1 C8 H8 105.9 . . ?
C9 C8 H8 105.9 . . ?
P1 C8 H8 105.9 . . ?
C8 C9 C11 113.3(4) . . ?
C8 C9 C10 109.1(5) . . ?
C11 C9 C10 111.4(5) . . ?
C8 C9 H9 107.6 . . ?
C11 C9 H9 107.6 . . ?
C10 C9 H9 107.6 . . ?
C9 C10 H10A 109.5 . . ?
C9 C10 H10B 109.5 . . ?
H10A C10 H10B 109.5 . . ?
C9 C10 H10C 109.5 . . ?
H10A C10 H10C 109.5 . . ?
H10B C10 H10C 109.5 . . ?
C9 C11 H11A 109.5 . . ?
C9 C11 H11B 109.5 . . ?
H11A C11 H11B 109.5 . . ?
C9 C11 H11C 109.5 . . ?
H11A C11 H11C 109.5 . . ?
H11B C11 H11C 109.5 . . ?
C13 C12 O3 111.5(6) . . ?
C13 C12 H12A 109.3 . . ?
O3 C12 H12A 109.3 . . ?
C13 C12 H12B 109.3 . . ?
O3 C12 H12B 109.3 . . ?
H12A C12 H12B 108.0 . . ?
C12 C13 H13A 109.5 . . ?
C12 C13 H13B 109.5 . . ?
H13A C13 H13B 109.5 . . ?
C12 C13 H13C 109.5 . . ?
H13A C13 H13C 109.5 . . ?
H13B C13 H13C 109.5 . . ?
C15 C14 O4 107.7(7) . . ?
C15 C14 H14A 110.2 . . ?
O4 C14 H14A 110.2 . . ?
C15 C14 H14B 110.2 . . ?
O4 C14 H14B 110.2 . . ?
H14A C14 H14B 108.5 . . ?
C14 C15 H15A 109.5 . . ?
C14 C15 H15B 109.5 . . ?
H15A C15 H15B 109.5 . . ?
C14 C15 H15C 109.5 . . ?
H15A C15 H15C 109.5 . . ?
H15B C15 H15C 109.5 . . ?
O4 C14' C15' 109.7(17) . . ?
O4 C14' H14C 109.7 . . ?
C15' C14' H14C 109.7 . . ?
O4 C14' H14D 109.7 . . ?
C15' C14' H14D 109.7 . . ?
H14C C14' H14D 108.2 . . ?
C14' C15' H15D 109.5 . . ?
C14' C15' H15E 109.5 . . ?
H15D C15' H15E 109.5 . . ?
C14' C15' H15F 109.5 . . ?
H15D C15' H15F 109.5 . . ?
H15E C15' H15F 109.5 . . ?
O6 P2 O7 108.6(2) . . ?
O6 P2 O8 114.64(19) . . ?
O7 P2 O8 107.8(2) . . ?
O6 P2 C23 118.07(19) . . ?
O7 P2 C23 107.38(19) . . ?
O8 P2 C23 99.57(17) . . ?
C27 O7 P2 124.2(3) . . ?
C29 O8 P2 123.5(4) . . ?
C29' O8 P2 114.5(7) . . ?
C22 N2 C23 120.3(3) . . ?
C22 N2 H2 119.8 . . ?
C23 N2 H2 119.8 . . ?
C21 C16 C17 119.9(4) . . ?
C21 C16 H16 120.0 . . ?
C17 C16 H16 120.0 . . ?
C18 C17 C16 120.7(4) . . ?
C18 C17 H17 119.7 . . ?
C16 C17 H17 119.7 . . ?
C19 C18 C17 119.9(4) . . ?
C19 C18 H18 120.1 . . ?
C17 C18 H18 120.1 . . ?
C18 C19 C20 120.3(4) . . ?
C18 C19 H19 119.8 . . ?
C20 C19 H19 119.8 . . ?
C19 C20 C21 120.3(4) . . ?
C19 C20 H20 119.9 . . ?
C21 C20 H20 119.9 . . ?
C16 C21 C20 119.0(4) . . ?
C16 C21 C22 123.6(3) . . ?
C20 C21 C22 117.3(3) . . ?
O5 C22 N2 121.6(4) . . ?
O5 C22 C21 120.4(3) . . ?
N2 C22 C21 117.9(3) . . ?
N2 C23 C24 113.8(3) . . ?
N2 C23 P2 110.9(2) . . ?
C24 C23 P2 114.4(3) . . ?
N2 C23 H23 105.6 . . ?
C24 C23 H23 105.6 . . ?
P2 C23 H23 105.6 . . ?
C25 C24 C26 110.6(5) . . ?
C25 C24 C23 113.4(4) . . ?
C26 C24 C23 109.4(4) . . ?
C25 C24 H24 107.7 . . ?
C26 C24 H24 107.7 . . ?
C23 C24 H24 107.7 . . ?
C24 C25 H25A 109.5 . . ?
C24 C25 H25B 109.5 . . ?
H25A C25 H25B 109.5 . . ?
C24 C25 H25C 109.5 . . ?
H25A C25 H25C 109.5 . . ?
H25B C25 H25C 109.5 . . ?
C24 C26 H26A 109.5 . . ?
C24 C26 H26B 109.5 . . ?
H26A C26 H26B 109.5 . . ?
C24 C26 H26C 109.5 . . ?
H26A C26 H26C 109.5 . . ?
H26B C26 H26C 109.5 . . ?
O7 C27 C28 109.0(5) . . ?
O7 C27 H27A 109.9 . . ?
C28 C27 H27A 109.9 . . ?
O7 C27 H27B 109.9 . . ?
C28 C27 H27B 109.9 . . ?
H27A C27 H27B 108.3 . . ?
C27 C28 H28A 109.5 . . ?
C27 C28 H28B 109.5 . . ?
H28A C28 H28B 109.5 . . ?
C27 C28 H28C 109.5 . . ?
H28A C28 H28C 109.5 . . ?
H28B C28 H28C 109.5 . . ?
C30 C29 O8 108.8(9) . . ?
C30 C29 H29A 109.9 . . ?
O8 C29 H29A 109.9 . . ?
C30 C29 H29B 109.9 . . ?
O8 C29 H29B 109.9 . . ?
H29A C29 H29B 108.3 . . ?
C29 C30 H30A 109.5 . . ?
C29 C30 H30B 109.5 . . ?
H30A C30 H30B 109.5 . . ?
C29 C30 H30C 109.5 . . ?
H30A C30 H30C 109.5 . . ?
H30B C30 H30C 109.5 . . ?
C30' C29' O8 104.8(13) . . ?
C30' C29' H29C 110.8 . . ?
O8 C29' H29C 110.8 . . ?
C30' C29' H29D 110.8 . . ?
O8 C29' H29D 110.8 . . ?
H29C C29' H29D 108.9 . . ?
C29' C30' H30D 109.5 . . ?
C29' C30' H30E 109.5 . . ?
H30D C30' H30E 109.5 . . ?
C29' C30' H30F 109.5 . . ?
H30D C30' H30F 109.5 . . ?
H30E C30' H30F 109.5 . . ?

loop_
_geom_bond_atom_site_label_1
_geom_bond_atom_site_label_2
_geom_bond_distance
_geom_bond_site_symmetry_2
_geom_bond_publ_flag
P1 O2 1.466(3) . ?
P1 O3 1.559(3) . ?
P1 O4 1.595(4) . ?
P1 C8 1.812(4) . ?
O1 C7 1.210(5) . ?
O3 C12 1.452(6) . ?
O4 C14' 1.34(2) . ?
O4 C14 1.487(9) . ?
N1 C7 1.359(5) . ?
N1 C8 1.461(5) . ?
N1 H1 0.8700 . ?
C1 C2 1.374(7) . ?
C1 C6 1.378(6) . ?
C1 H1A 0.9400 . ?
C2 C3 1.371(7) . ?
C2 H2A 0.9400 . ?
C3 C4 1.370(6) . ?
C3 H3 0.9400 . ?
C4 C5 1.382(6) . ?
C4 H4 0.9400 . ?
C5 C6 1.385(5) . ?
C5 H5 0.9400 . ?
C6 C7 1.510(6) . ?
C8 C9 1.524(6) . ?
C8 H8 0.9900 . ?
C9 C11 1.526(7) . ?
C9 C10 1.528(8) . ?
C9 H9 0.9900 . ?
C10 H10A 0.9700 . ?
C10 H10B 0.9700 . ?
C10 H10C 0.9700 . ?
C11 H11A 0.9700 . ?
C11 H11B 0.9700 . ?
C11 H11C 0.9700 . ?
C12 C13 1.410(9) . ?
C12 H12A 0.9800 . ?
C12 H12B 0.9800 . ?
C13 H13A 0.9700 . ?
C13 H13B 0.9700 . ?
C13 H13C 0.9700 . ?
C14 C15 1.452(13) . ?
C14 H14A 0.9800 . ?
C14 H14B 0.9800 . ?
C15 H15A 0.9700 . ?
C15 H15B 0.9700 . ?
C15 H15C 0.9700 . ?
C14' C15' 1.52(2) . ?
C14' H14C 0.9800 . ?
C14' H14D 0.9800 . ?
C15' H15D 0.9700 . ?
C15' H15E 0.9700 . ?
C15' H15F 0.9700 . ?
P2 O6 1.466(3) . ?
P2 O7 1.557(4) . ?
P2 O8 1.574(3) . ?
P2 C23 1.806(4) . ?
O5 C22 1.233(5) . ?
O7 C27 1.425(6) . ?
O8 C29 1.460(7) . ?
O8 C29' 1.538(17) . ?
N2 C22 1.347(5) . ?
N2 C23 1.458(5) . ?
N2 H2 0.8700 . ?
C16 C21 1.383(5) . ?
C16 C17 1.383(6) . ?
C16 H16 0.9400 . ?
C17 C18 1.378(7) . ?
C17 H17 0.9400 . ?
C18 C19 1.365(7) . ?
C18 H18 0.9400 . ?
C19 C20 1.384(6) . ?
C19 H19 0.9400 . ?
C20 C21 1.396(5) . ?
C20 H20 0.9400 . ?
C21 C22 1.502(5) . ?
C23 C24 1.538(6) . ?
C23 H23 0.9900 . ?
C24 C25 1.518(7) . ?
C24 C26 1.534(7) . ?
C24 H24 0.9900 . ?
C25 H25A 0.9700 . ?
C25 H25B 0.9700 . ?
C25 H25C 0.9700 . ?
C26 H26A 0.9700 . ?
C26 H26B 0.9700 . ?
C26 H26C 0.9700 . ?
C27 C28 1.485(10) . ?
C27 H27A 0.9800 . ?
C27 H27B 0.9800 . ?
C28 H28A 0.9700 . ?
C28 H28B 0.9700 . ?
C28 H28C 0.9700 . ?
C29 C30 1.415(15) . ?
C29 H29A 0.9800 . ?
C29 H29B 0.9800 . ?
C30 H30A 0.9700 . ?
C30 H30B 0.9700 . ?
C30 H30C 0.9700 . ?
C29' C30' 1.448(18) . ?
C29' H29C 0.9800 . ?
C29' H29D 0.9800 . ?
C30' H30D 0.9700 . ?
C30' H30E 0.9700 . ?
C30' H30F 0.9700 . ?

loop_
_geom_torsion_atom_site_label_1
_geom_torsion_atom_site_label_2
_geom_torsion_atom_site_label_3
_geom_torsion_atom_site_label_4
_geom_torsion
_geom_torsion_site_symmetry_1
_geom_torsion_site_symmetry_2
_geom_torsion_site_symmetry_3
_geom_torsion_site_symmetry_4
_geom_torsion_publ_flag
O2 P1 O3 C12 -56.0(5) . . . . ?
O4 P1 O3 C12 67.0(4) . . . . ?
C8 P1 O3 C12 175.4(4) . . . . ?
O2 P1 O4 C14' -5.2(14) . . . . ?
O3 P1 O4 C14' -130.9(14) . . . . ?
C8 P1 O4 C14' 124.8(14) . . . . ?
O2 P1 O4 C14 -32.9(6) . . . . ?
O3 P1 O4 C14 -158.6(6) . . . . ?
C8 P1 O4 C14 97.1(6) . . . . ?
C6 C1 C2 C3 -1.8(9) . . . . ?
C1 C2 C3 C4 1.7(9) . . . . ?
C2 C3 C4 C5 -0.5(9) . . . . ?
C3 C4 C5 C6 -0.5(8) . . . . ?
C2 C1 C6 C5 0.8(8) . . . . ?
C2 C1 C6 C7 176.1(5) . . . . ?
C4 C5 C6 C1 0.4(7) . . . . ?
C4 C5 C6 C7 -174.8(4) . . . . ?
C8 N1 C7 O1 -5.2(7) . . . . ?
C8 N1 C7 C6 173.3(4) . . . . ?
C1 C6 C7 O1 -18.4(7) . . . . ?
C5 C6 C7 O1 156.8(5) . . . . ?
C1 C6 C7 N1 163.1(4) . . . . ?
C5 C6 C7 N1 -21.7(6) . . . . ?
C7 N1 C8 C9 -114.5(4) . . . . ?
C7 N1 C8 P1 115.0(4) . . . . ?
O2 P1 C8 N1 65.0(3) . . . . ?
O3 P1 C8 N1 -167.5(3) . . . . ?
O4 P1 C8 N1 -61.5(3) . . . . ?
O2 P1 C8 C9 -64.3(3) . . . . ?
O3 P1 C8 C9 63.1(3) . . . . ?
O4 P1 C8 C9 169.1(3) . . . . ?
N1 C8 C9 C11 -54.8(5) . . . . ?
P1 C8 C9 C11 72.6(4) . . . . ?
N1 C8 C9 C10 69.9(5) . . . . ?
P1 C8 C9 C10 -162.7(4) . . . . ?
P1 O3 C12 C13 171.2(5) . . . . ?
C14' O4 C14 C15 49(2) . . . . ?
P1 O4 C14 C15 176.6(7) . . . . ?
C14 O4 C14' C15' -59(2) . . . . ?
P1 O4 C14' C15' -128.3(14) . . . . ?
O6 P2 O7 C27 -178.1(4) . . . . ?
O8 P2 O7 C27 -53.4(4) . . . . ?
C23 P2 O7 C27 53.1(4) . . . . ?
O6 P2 O8 C29 28.8(6) . . . . ?
O7 P2 O8 C29 -92.3(6) . . . . ?
C23 P2 O8 C29 155.8(6) . . . . ?
O6 P2 O8 C29' 68.3(12) . . . . ?
O7 P2 O8 C29' -52.8(12) . . . . ?
C23 P2 O8 C29' -164.6(12) . . . . ?
C21 C16 C17 C18 0.7(9) . . . . ?
C16 C17 C18 C19 -0.1(10) . . . . ?
C17 C18 C19 C20 -0.3(9) . . . . ?
C18 C19 C20 C21 0.1(8) . . . . ?
C17 C16 C21 C20 -0.9(7) . . . . ?
C17 C16 C21 C22 175.9(5) . . . . ?
C19 C20 C21 C16 0.5(7) . . . . ?
C19 C20 C21 C22 -176.6(4) . . . . ?
C23 N2 C22 O5 8.0(6) . . . . ?
C23 N2 C22 C21 -169.9(3) . . . . ?
C16 C21 C22 O5 -172.0(4) . . . . ?
C20 C21 C22 O5 4.9(6) . . . . ?
C16 C21 C22 N2 5.9(6) . . . . ?
C20 C21 C22 N2 -177.2(4) . . . . ?
C22 N2 C23 C24 102.8(4) . . . . ?
C22 N2 C23 P2 -126.6(3) . . . . ?
O6 P2 C23 N2 -71.2(3) . . . . ?
O7 P2 C23 N2 51.8(3) . . . . ?
O8 P2 C23 N2 164.1(3) . . . . ?
O6 P2 C23 C24 59.0(3) . . . . ?
O7 P2 C23 C24 -177.9(3) . . . . ?
O8 P2 C23 C24 -65.7(3) . . . . ?
N2 C23 C24 C25 56.0(5) . . . . ?
P2 C23 C24 C25 -72.9(4) . . . . ?
N2 C23 C24 C26 -68.1(5) . . . . ?
P2 C23 C24 C26 163.0(4) . . . . ?
P2 O7 C27 C28 -153.9(5) . . . . ?
C29' O8 C29 C30 29.5(15) . . . . ?
P2 O8 C29 C30 115.2(9) . . . . ?
C29 O8 C29' C30' -64.0(14) . . . . ?
P2 O8 C29' C30' -178.1(11) . . . . ?
